data_4020327
loop_
_publ_author_name
'Takanori Suzuki'
'Koji Ichioka'
'Hiroki Higuchi'
'Hidetoshi Kawai'
'Kenshu Fujiwara'
'Masakazu Ohkita'
'Takashi Tsuji'
'Yasutake Takahashi'

_journal_name_full 'Journal of Organic Chemistry'
_journal_page_first 5592
_journal_page_last 5598
_journal_paper_doi 10.1021/jo0505324
_journal_volume 70
_journal_year 2005
_chemical_formula_sum 'C29 H17 N5 O'
_chemical_formula_weight 451.49
_space_group_IT_number 19
_symmetry_cell_setting orthorhombic
_symmetry_Int_Tables_number 19
_symmetry_space_group_name_Hall 'P 2ac 2ab'
_symmetry_space_group_name_H-M 'P 21 21 21'
_cell_angle_alpha 89
_cell_angle_beta 89
_cell_angle_gamma 90
_cell_formula_units_Z 8
_cell_length_a 13.346(2)
_cell_length_b 9.489(2)
_cell_length_c 36.686(7)
_cell_measurement_temperature 123.2
_cell_volume 4645(1)
_exptl_crystal_density_diffrn 1.291
_cod_database_code 4020327

loop_
_symmetry_equiv_pos_as_xyz
x,y,z
1/2-x,-y,1/2+z
1/2+x,1/2-y,-z
-x,1/2+y,1/2-z

loop_
_atom_site_label
_atom_site_type_symbol
_atom_site_fract_x
_atom_site_fract_y
_atom_site_fract_z
_atom_site_U_iso_or_equiv
_atom_site_adp_type
_atom_site_occupancy
_atom_site_calc_flag
_atom_site_refinement_flags
_atom_site_disorder_assembly
_atom_site_disorder_group
O1 O 0.8287(2) 0.5186(2) -0.11739(5) 0.0319(6) Uani 1.00 d . . .
O2 O 0.8751(2) 1.0117(2) -0.16127(5) 0.0297(6) Uani 1.00 d . . .
N1 N 0.6090(2) 0.5361(3) -0.03022(7) 0.0373(8) Uani 1.00 d . . .
N2 N 0.6993(2) 0.6387(3) 0.07670(7) 0.0441(9) Uani 1.00 d . . .
N3 N 0.7677(2) -0.1785(3) -0.01628(7) 0.0414(9) Uani 1.00 d . . .
N4 N 0.8930(2) -0.1551(3) 0.08800(7) 0.0357(8) Uani 1.00 d . . .
N5 N 0.8487(2) 0.3167(2) -0.14918(6) 0.0317(7) Uani 1.00 d . . .
N6 N 1.0017(2) 0.7296(3) -0.03303(7) 0.0441(9) Uani 1.00 d . . .
N7 N 1.1266(2) 0.3229(3) -0.01971(7) 0.0442(9) Uani 1.00 d . . .
N8 N 1.3797(2) 0.8843(3) -0.18421(9) 0.0534(9) Uani 1.00 d . . .
N9 N 1.5087(2) 0.4793(3) -0.16619(7) 0.0400(8) Uani 1.00 d . . .
N10 N 0.8080(2) 0.8117(2) -0.13817(6) 0.0268(7) Uani 1.00 d . . .
C1 C 0.8296(2) 0.3852(3) -0.05133(8) 0.0233(8) Uani 1.00 d . . .
C2 C 0.8510(2) 0.3105(3) -0.08285(8) 0.0231(7) Uani 1.00 d . . .
C3 C 0.8843(2) 0.1710(3) -0.08017(8) 0.0253(8) Uani 1.00 d . . .
C4 C 0.8952(2) 0.1079(3) -0.04646(8) 0.0258(8) Uani 1.00 d . . .
C5 C 0.9820(2) 0.1830(3) 0.07879(8) 0.0280(8) Uani 1.00 d . . .
C6 C 1.0111(2) 0.2803(3) 0.10459(8) 0.0320(9) Uani 1.00 d . . .
C7 C 0.9794(2) 0.4184(3) 0.10182(8) 0.0333(9) Uani 1.00 d . . .
C8 C 0.9188(2) 0.4611(3) 0.07322(8) 0.0271(9) Uani 1.00 d . . .
C9 C 0.8203(2) 0.4006(3) 0.01668(7) 0.0225(8) Uani 1.00 d . . .
C10 C 0.8855(2) 0.1211(3) 0.02181(7) 0.0220(7) Uani 1.00 d . . .
C11 C 0.7436(2) 0.4949(3) 0.01936(8) 0.0238(8) Uani 1.00 d . . .
C12 C 0.8636(2) -0.0166(3) 0.02835(7) 0.0238(8) Uani 1.00 d . . .
C13 C 0.8389(2) 0.3226(3) -0.01733(8) 0.0211(7) Uani 1.00 d . . .
C14 C 0.8715(2) 0.1820(3) -0.01469(8) 0.0219(7) Uani 1.00 d . . .
C15 C 0.9195(2) 0.2211(3) 0.04997(8) 0.0236(8) Uani 1.00 d . . .
C16 C 0.8874(2) 0.3627(3) 0.04743(8) 0.0246(8) Uani 1.00 d . . .
C17 C 0.6707(2) 0.5171(3) -0.00915(8) 0.0275(9) Uani 1.00 d . . .
C18 C 0.7213(2) 0.5730(3) 0.05155(9) 0.0297(9) Uani 1.00 d . . .
C19 C 0.8124(2) -0.1053(3) 0.00240(8) 0.0285(9) Uani 1.00 d . . .
C20 C 0.8807(2) -0.0884(3) 0.06231(8) 0.0270(9) Uani 1.00 d . . .
C21 C 0.8418(2) 0.3900(3) -0.11825(8) 0.0238(7) Uani 1.00 d . . .
C22 C 0.8474(2) 0.3881(3) -0.18492(8) 0.0333(8) Uani 1.00 d . . .
C23 C 0.9497(2) 0.3877(3) -0.20256(8) 0.0296(8) Uani 1.00 d . . .
C24 C 0.9831(3) 0.5082(3) -0.22032(8) 0.0368(9) Uani 1.00 d . . .
C25 C 1.0736(3) 0.5082(4) -0.23884(9) 0.045(1) Uani 1.00 d . . .
C26 C 1.1321(3) 0.3911(4) -0.23967(8) 0.043(1) Uani 1.00 d . . .
C27 C 1.1012(3) 0.2709(4) -0.22132(9) 0.0408(10) Uani 1.00 d . . .
C28 C 1.0099(2) 0.2699(3) -0.20270(8) 0.0343(9) Uani 1.00 d . . .
C29 C 0.7677(2) 0.3230(4) -0.20895(9) 0.043(1) Uani 1.00 d . . .
C30 C 1.0059(2) 0.7126(3) -0.12528(8) 0.0249(8) Uani 1.00 d . . .
C31 C 0.9838(2) 0.8164(3) -0.15080(8) 0.0237(8) Uani 1.00 d . . .
C32 C 1.0538(2) 0.8476(3) -0.17773(8) 0.0263(8) Uani 1.00 d . . .
C33 C 1.1421(2) 0.7728(3) -0.17980(8) 0.0279(8) Uani 1.00 d . . .
C34 C 1.2866(2) 0.3170(3) -0.16347(9) 0.0353(9) Uani 1.00 d . . .
C35 C 1.2652(3) 0.1785(3) -0.15407(10) 0.0422(10) Uani 1.00 d . . .
C36 C 1.1938(3) 0.1504(3) -0.12789(9) 0.040(1) Uani 1.00 d . . .
C37 C 1.1452(2) 0.2592(3) -0.11011(8) 0.0343(9) Uani 1.00 d . . .
C38 C 1.1145(2) 0.5188(3) -0.10202(8) 0.0236(8) Uani 1.00 d . . .
C39 C 1.2535(2) 0.5753(3) -0.15742(8) 0.0252(8) Uani 1.00 d . . .
C40 C 1.0882(2) 0.5230(3) -0.06611(8) 0.0287(8) Uani 1.00 d . . .
C41 C 1.3449(2) 0.6251(3) -0.16757(8) 0.0295(8) Uani 1.00 d . . .
C42 C 1.0948(2) 0.6366(3) -0.12728(7) 0.0230(8) Uani 1.00 d . . .
C43 C 1.1635(2) 0.6655(3) -0.15497(8) 0.0242(8) Uani 1.00 d . . .
C44 C 1.2379(2) 0.4276(3) -0.14630(8) 0.0275(8) Uani 1.00 d . . .
C45 C 1.1670(2) 0.3989(3) -0.11884(8) 0.0273(8) Uani 1.00 d . . .
C46 C 1.0396(2) 0.6402(3) -0.04844(8) 0.0305(9) Uani 1.00 d . . .
C47 C 1.1106(2) 0.4090(3) -0.04097(8) 0.0326(9) Uani 1.00 d . . .
C48 C 1.3628(2) 0.7695(3) -0.17660(9) 0.0344(9) Uani 1.00 d . . .
C49 C 1.4356(2) 0.5423(3) -0.16671(8) 0.0315(9) Uani 1.00 d . . .
C50 C 0.8843(2) 0.8893(3) -0.15051(8) 0.0233(7) Uani 1.00 d . . .
C51 C 0.7039(2) 0.8620(3) -0.13786(8) 0.0306(8) Uani 1.00 d . . .
C52 C 0.6613(2) 0.8592(4) -0.17619(9) 0.0356(8) Uani 1.00 d . . .
C53 C 0.6285(2) 0.9836(4) -0.19255(10) 0.051(1) Uani 1.00 d . . .
C54 C 0.5878(3) 0.9791(5) -0.2273(1) 0.075(1) Uani 1.00 d . . .
C55 C 0.5780(3) 0.8540(6) -0.2454(1) 0.077(1) Uani 1.00 d . . .
C56 C 0.6121(3) 0.7293(5) -0.22996(10) 0.068(1) Uani 1.00 d . . .
C57 C 0.6533(2) 0.7330(4) -0.19511(9) 0.0441(10) Uani 1.00 d . . .
C58 C 0.6452(2) 0.7701(3) -0.11132(9) 0.039(1) Uani 1.00 d . . .
H1 H 0.8071 0.4814 -0.0532 0.0358 Uiso 1.00 calc . . .
H2 H 0.8997 0.1190 -0.1026 0.0419 Uiso 1.00 calc . . .
H3 H 0.9187 0.0125 -0.0442 0.0391 Uiso 1.00 calc . . .
H4 H 1.0072 0.0897 0.0803 0.0427 Uiso 1.00 calc . . .
H5 H 1.0523 0.2502 0.1250 0.0541 Uiso 1.00 calc . . .
H6 H 1.0036 0.4859 0.1192 0.0495 Uiso 1.00 calc . . .
H7 H 0.8927 0.5586 0.0713 0.0467 Uiso 1.00 calc . . .
H8 H 0.8480 0.2147 -0.1488 0.0517 Uiso 1.00 calc . . .
H9 H 0.8293 0.4847 -0.1810 0.0467 Uiso 1.00 calc . . .
H10 H 0.9374 0.5915 -0.2198 0.0605 Uiso 1.00 calc . . .
H11 H 1.0979 0.5938 -0.2510 0.0706 Uiso 1.00 calc . . .
H12 H 1.1938 0.3879 -0.2537 0.0635 Uiso 1.00 calc . . .
H13 H 1.1422 0.1843 -0.2205 0.0614 Uiso 1.00 calc . . .
H14 H 0.9877 0.1852 -0.1891 0.0479 Uiso 1.00 calc . . .
H15 H 0.7019 0.3322 -0.1980 0.0551 Uiso 1.00 calc . . .
H16 H 0.7643 0.3672 -0.2324 0.0551 Uiso 1.00 calc . . .
H17 H 0.7794 0.2246 -0.2126 0.0551 Uiso 1.00 calc . . .
H18 H 0.9580 0.6924 -0.1050 0.0390 Uiso 1.00 calc . . .
H19 H 1.0390 0.9242 -0.1946 0.0458 Uiso 1.00 calc . . .
H20 H 1.1912 0.7944 -0.1993 0.0444 Uiso 1.00 calc . . .
H21 H 1.3373 0.3379 -0.1833 0.0564 Uiso 1.00 calc . . .
H22 H 1.3032 0.0999 -0.1659 0.0635 Uiso 1.00 calc . . .
H23 H 1.1736 0.0501 -0.1231 0.0670 Uiso 1.00 calc . . .
H24 H 1.0979 0.2401 -0.0916 0.0551 Uiso 1.00 calc . . .
H25 H 0.8231 0.7154 -0.1292 0.0415 Uiso 1.00 calc . . .
H26 H 0.7035 0.9584 -0.1287 0.0530 Uiso 1.00 calc . . .
H27 H 0.6379 1.0769 -0.1786 0.0816 Uiso 1.00 calc . . .
H28 H 0.5628 1.0643 -0.2387 0.1041 Uiso 1.00 calc . . .
H29 H 0.5465 0.8509 -0.2698 0.1045 Uiso 1.00 calc . . .
H30 H 0.6074 0.6417 -0.2435 0.0951 Uiso 1.00 calc . . .
H31 H 0.6793 0.6427 -0.1832 0.0638 Uiso 1.00 calc . . .
H32 H 0.5763 0.8026 -0.1102 0.0522 Uiso 1.00 calc . . .
H33 H 0.6444 0.6759 -0.1199 0.0522 Uiso 1.00 calc . . .
H34 H 0.6722 0.7738 -0.0877 0.0522 Uiso 1.00 calc . . .

loop_
_atom_site_aniso_label
_atom_site_aniso_U_11
_atom_site_aniso_U_22
_atom_site_aniso_U_33
_atom_site_aniso_U_12
_atom_site_aniso_U_13
_atom_site_aniso_U_23
O1 0.048(1) 0.020(1) 0.028(1) 0.000(1) 0.002(1) 0.002(1)
O2 0.038(1) 0.0178(10) 0.033(1) 0.001(1) 0.004(1) 0.0044(10)
N1 0.034(2) 0.038(2) 0.039(2) 0.002(1) -0.005(1) -0.005(1)
N2 0.054(2) 0.044(2) 0.034(2) 0.019(2) -0.001(1) -0.007(1)
N3 0.051(2) 0.034(2) 0.039(2) -0.013(1) -0.004(1) -0.003(1)
N4 0.048(2) 0.032(2) 0.027(1) -0.001(1) 0.001(1) 0.002(1)
N5 0.055(2) 0.020(1) 0.020(1) 0.002(1) 0.005(1) 0.0016(10)
N6 0.040(2) 0.051(2) 0.041(2) 0.006(2) 0.005(2) -0.003(1)
N7 0.047(2) 0.044(2) 0.042(2) 0.005(2) 0.003(1) 0.015(1)
N8 0.040(2) 0.032(1) 0.089(2) 0.002(2) 0.022(2) -0.006(2)
N9 0.033(2) 0.039(2) 0.048(2) 0.004(1) 0.005(1) 0.002(1)
N10 0.025(1) 0.021(1) 0.035(2) 0.005(1) -0.001(1) 0.009(1)
C1 0.025(2) 0.021(2) 0.024(1) 0.000(1) 0.002(1) -0.001(1)
C2 0.024(2) 0.021(1) 0.023(1) 0.000(1) -0.003(1) 0.002(1)
C3 0.031(2) 0.021(1) 0.024(1) -0.001(1) 0.006(1) -0.004(1)
C4 0.030(2) 0.025(2) 0.023(1) 0.000(2) 0.002(1) 0.000(1)
C5 0.031(2) 0.027(2) 0.027(2) 0.001(1) 0.000(1) 0.001(1)
C6 0.033(2) 0.034(2) 0.029(2) -0.003(2) -0.008(2) -0.001(1)
C7 0.037(2) 0.032(2) 0.031(2) -0.003(2) -0.006(1) -0.005(2)
C8 0.034(2) 0.021(2) 0.026(2) 0.001(1) 0.000(1) -0.001(1)
C9 0.027(2) 0.018(2) 0.022(1) -0.007(1) 0.004(1) 0.002(1)
C10 0.018(2) 0.025(1) 0.022(1) 0.002(1) 0.002(1) -0.002(1)
C11 0.028(2) 0.020(2) 0.023(1) -0.002(1) 0.003(1) -0.002(1)
C12 0.026(2) 0.023(1) 0.023(1) 0.001(1) 0.002(1) -0.002(1)
C13 0.019(2) 0.021(1) 0.023(1) -0.001(1) 0.001(1) -0.002(1)
C14 0.020(2) 0.022(1) 0.023(1) -0.003(1) 0.000(1) 0.001(1)
C15 0.024(2) 0.025(1) 0.022(1) -0.003(1) 0.004(1) 0.000(1)
C16 0.026(2) 0.026(1) 0.022(1) 0.000(1) 0.004(1) 0.001(1)
C17 0.030(2) 0.024(2) 0.028(2) -0.003(2) 0.006(1) -0.005(2)
C18 0.033(2) 0.026(2) 0.030(2) 0.004(2) 0.001(2) 0.000(1)
C19 0.037(2) 0.021(2) 0.027(2) -0.002(1) 0.004(1) 0.005(1)
C20 0.032(2) 0.021(2) 0.029(2) -0.004(2) 0.003(2) -0.003(1)
C21 0.025(2) 0.022(1) 0.024(1) -0.001(2) 0.007(1) 0.000(1)
C22 0.050(2) 0.025(2) 0.025(2) 0.010(2) 0.006(1) 0.007(1)
C23 0.043(2) 0.027(2) 0.019(2) -0.003(1) -0.002(1) 0.001(1)
C24 0.053(2) 0.030(2) 0.028(2) -0.007(2) -0.002(2) 0.005(1)
C25 0.054(2) 0.049(2) 0.033(2) -0.021(2) 0.000(2) 0.004(2)
C26 0.039(2) 0.063(2) 0.027(2) -0.015(2) -0.003(2) 0.007(2)
C27 0.039(2) 0.045(2) 0.039(2) 0.000(2) -0.004(2) -0.001(2)
C28 0.042(2) 0.030(2) 0.031(2) -0.003(1) -0.001(2) 0.004(2)
C29 0.038(2) 0.057(2) 0.034(2) 0.008(2) 0.000(2) 0.006(2)
C30 0.028(2) 0.024(2) 0.023(2) -0.002(1) -0.001(1) -0.003(1)
C31 0.027(2) 0.017(1) 0.027(2) -0.002(1) -0.002(1) -0.004(1)
C32 0.032(2) 0.021(2) 0.027(2) -0.004(1) -0.004(1) 0.002(1)
C33 0.031(2) 0.029(2) 0.024(2) 0.000(1) 0.001(2) 0.000(1)
C34 0.035(2) 0.034(2) 0.037(2) 0.006(1) -0.005(2) -0.008(2)
C35 0.041(2) 0.033(2) 0.052(2) 0.008(2) -0.013(2) -0.010(2)
C36 0.049(2) 0.024(2) 0.048(2) -0.001(2) -0.014(1) -0.001(2)
C37 0.038(2) 0.030(1) 0.034(2) -0.003(2) -0.010(2) 0.004(1)
C38 0.018(2) 0.026(2) 0.027(1) -0.003(1) -0.007(1) 0.004(1)
C39 0.029(2) 0.031(1) 0.016(2) 0.000(1) -0.004(1) -0.005(1)
C40 0.025(2) 0.030(2) 0.031(2) 0.000(1) -0.002(1) 0.005(1)
C41 0.031(1) 0.032(1) 0.026(2) 0.000(1) 0.002(2) -0.007(1)
C42 0.026(2) 0.023(2) 0.020(2) -0.004(1) -0.005(1) -0.003(1)
C43 0.026(2) 0.025(2) 0.022(2) -0.001(1) -0.001(1) -0.003(1)
C44 0.027(2) 0.029(1) 0.026(2) 0.000(1) -0.008(1) -0.002(1)
C45 0.024(2) 0.027(1) 0.031(2) 0.000(1) -0.009(1) -0.001(1)
C46 0.027(2) 0.037(2) 0.027(2) -0.002(1) 0.000(1) 0.008(1)
C47 0.028(2) 0.038(2) 0.032(2) -0.002(2) 0.001(2) 0.006(1)
C48 0.025(2) 0.033(1) 0.045(2) 0.006(2) 0.009(2) -0.007(2)
C49 0.032(2) 0.033(2) 0.030(2) -0.001(1) 0.002(2) -0.001(2)
C50 0.030(2) 0.018(1) 0.021(2) 0.001(1) 0.000(1) -0.004(1)
C51 0.025(2) 0.027(2) 0.040(2) 0.007(1) 0.002(1) 0.008(1)
C52 0.016(2) 0.051(2) 0.040(2) 0.002(2) 0.004(1) 0.015(1)
C53 0.028(2) 0.062(2) 0.064(2) 0.015(2) 0.015(2) 0.038(2)
C54 0.031(2) 0.126(3) 0.066(2) 0.021(2) 0.010(2) 0.059(2)
C55 0.030(2) 0.155(3) 0.047(3) -0.011(3) 0.003(2) 0.034(2)
C56 0.034(2) 0.128(3) 0.042(2) -0.026(2) 0.002(2) 0.000(2)
C57 0.028(2) 0.061(2) 0.043(2) -0.012(2) -0.001(2) 0.000(2)
C58 0.033(2) 0.043(2) 0.040(2) 0.004(2) 0.007(2) 0.012(2)

loop_
_geom_bond_atom_site_label_1
_geom_bond_atom_site_label_2
_geom_bond_distance
_geom_bond_site_symmetry_1
_geom_bond_site_symmetry_2
_geom_bond_publ_flag
O(1) C(21) 1.233(3) . . yes
O(2) C(50) 1.233(3) . . yes
N(1) C(17) 1.143(3) . . yes
N(2) C(18) 1.151(3) . . yes
N(3) C(19) 1.144(3) . . yes
N(4) C(20) 1.147(3) . . yes
N(5) C(21) 1.334(3) . . yes
N(5) C(22) 1.476(3) . . yes
N(6) C(46) 1.138(3) . . yes
N(7) C(47) 1.149(3) . . yes
N(8) C(48) 1.147(3) . . yes
N(9) C(49) 1.144(3) . . yes
N(10) C(50) 1.335(3) . . yes
N(10) C(51) 1.469(3) . . yes
C(1) C(2) 1.386(3) . . yes
C(1) C(13) 1.387(3) . . yes
C(2) C(3) 1.400(3) . . yes
C(2) C(21) 1.507(3) . . yes
C(3) C(4) 1.381(3) . . yes
C(4) C(14) 1.397(3) . . yes
C(5) C(6) 1.378(3) . . yes
C(5) C(15) 1.395(3) . . yes
C(6) C(7) 1.381(4) . . yes
C(7) C(8) 1.385(4) . . yes
C(8) C(16) 1.393(3) . . yes
C(9) C(11) 1.364(3) . . yes
C(9) C(13) 1.472(3) . . yes
C(9) C(16) 1.485(3) . . yes
C(10) C(12) 1.360(3) . . yes
C(10) C(14) 1.470(3) . . yes
C(10) C(15) 1.475(3) . . yes
C(11) C(17) 1.444(4) . . yes
C(11) C(18) 1.425(4) . . yes
C(12) C(19) 1.442(3) . . yes
C(12) C(20) 1.438(3) . . yes
C(13) C(14) 1.406(3) . . yes
C(15) C(16) 1.413(3) . . yes
C(22) C(23) 1.511(4) . . yes
C(22) C(29) 1.513(4) . . yes
C(23) C(24) 1.389(4) . . yes
C(23) C(28) 1.378(4) . . yes
C(24) C(25) 1.385(4) . . yes
C(25) C(26) 1.359(4) . . yes
C(26) C(27) 1.388(4) . . yes
C(27) C(28) 1.397(4) . . yes
C(30) C(31) 1.390(3) . . yes
C(30) C(42) 1.390(3) . . yes
C(31) C(32) 1.391(3) . . yes
C(31) C(50) 1.497(3) . . yes
C(32) C(33) 1.378(3) . . yes
C(33) C(43) 1.396(3) . . yes
C(34) C(35) 1.389(4) . . yes
C(34) C(44) 1.386(4) . . yes
C(35) C(36) 1.380(4) . . yes
C(36) C(37) 1.383(4) . . yes
C(37) C(45) 1.395(4) . . yes
C(38) C(40) 1.364(3) . . yes
C(38) C(42) 1.476(3) . . yes
C(38) C(45) 1.471(4) . . yes
C(39) C(41) 1.360(4) . . yes
C(39) C(43) 1.477(4) . . yes
C(39) C(44) 1.474(3) . . yes
C(40) C(46) 1.442(4) . . yes
C(40) C(47) 1.453(4) . . yes
C(41) C(48) 1.430(4) . . yes
C(41) C(49) 1.444(4) . . yes
C(42) C(43) 1.396(3) . . yes
C(44) C(45) 1.409(4) . . yes
C(51) C(52) 1.517(4) . . yes
C(51) C(58) 1.524(4) . . yes
C(52) C(53) 1.395(4) . . yes
C(52) C(57) 1.388(4) . . yes
C(53) C(54) 1.388(4) . . yes
C(54) C(55) 1.365(6) . . yes
C(55) C(56) 1.387(5) . . yes
C(56) C(57) 1.392(4) . . yes

loop_
_cod_related_entry_id
_cod_related_entry_database
_cod_related_entry_code
1 ChemSpider 9365278
